data_1505137
loop_
_publ_author_name
'Debuigne, Antoine'
'Chan-Seng, Delphine'
'Li, Lichun'
'Hamer, Gordon K.'
'Georges, Michael K.'

_publ_section_title
;
 Synthesis and Evaluation of Sterically Hindered 1,1-Diadamantyl Nitroxide
 as a Low-Temperature Mediator for the Stable Free Radical Polymerization
 Process
;
_journal_issue 17
_journal_name_full Macromolecules
_journal_page_first 6224
_journal_paper_doi 10.1021/ma070691k
_journal_volume 40
_journal_year 2007
_chemical_formula_moiety 'C24 H31 N O3'
_chemical_formula_sum 'C24 H31 N O3'
_chemical_formula_weight 381.50
_chemical_name_systematic
; 
 ? 
;
_space_group_IT_number 2
_symmetry_cell_setting triclinic
_symmetry_space_group_name_Hall '-P 1'
_symmetry_space_group_name_H-M 'P -1'
_atom_sites_solution_hydrogens geom
_atom_sites_solution_primary direct
_atom_sites_solution_secondary difmap
_audit_creation_method SHELXL-97
_cell_angle_alpha 80.1900(16)
_cell_angle_beta 85.7520(15)
_cell_angle_gamma 84.3440(15)
_cell_formula_units_Z 4
_cell_length_a 6.3039(2)
_cell_length_b 15.2176(4)
_cell_length_c 22.4312(5)
_cell_measurement_reflns_used 34811
_cell_measurement_temperature 150(1)
_cell_measurement_theta_max 25.0
_cell_measurement_theta_min 2.7
_cell_volume 2106.44(10)
_computing_cell_refinement 'Denzo-SMN (Otwinowski & Minor, 1997)'
_computing_data_collection 'Collect (Nonius B.V., 1997-2002)'
_computing_data_reduction Denzo-SMN
_computing_molecular_graphics 'SHELXTL V6.1'
_computing_publication_material 'SHELXTL V6.1'
_computing_structure_refinement 'SHELXTL V6.1(Sheldrick, 2001)'
_computing_structure_solution 'SIR-92 (Altomare et al., 1994)'
_diffrn_ambient_temperature 150(1)
_diffrn_detector_area_resol_mean 9
_diffrn_measured_fraction_theta_full 0.997
_diffrn_measured_fraction_theta_max 0.997
_diffrn_measurement_device_type 'Bruker-Nonius KappaCCD'
_diffrn_measurement_method '\f scans and \w scans with \k offsets'
_diffrn_radiation_monochromator graphite
_diffrn_radiation_source 'fine-focus sealed tube'
_diffrn_radiation_type MoK\a
_diffrn_radiation_wavelength 0.71073
_diffrn_reflns_av_R_equivalents 0.0975
_diffrn_reflns_av_sigmaI/netI 0.0558
_diffrn_reflns_limit_h_max 7
_diffrn_reflns_limit_h_min -7
_diffrn_reflns_limit_k_max 18
_diffrn_reflns_limit_k_min -18
_diffrn_reflns_limit_l_max 26
_diffrn_reflns_limit_l_min -26
_diffrn_reflns_number 34811
_diffrn_reflns_theta_full 25.00
_diffrn_reflns_theta_max 25.00
_diffrn_reflns_theta_min 2.73
_diffrn_standards_number 0
_exptl_absorpt_coefficient_mu 0.078
_exptl_absorpt_correction_T_max 0.993
_exptl_absorpt_correction_T_min 0.619
_exptl_absorpt_correction_type multi-scan
_exptl_absorpt_process_details
; 
multi-scan from symmetry-related measurements 
 Sortav (Blessing 1995) 
;
_exptl_crystal_colour colourless
_exptl_crystal_density_diffrn 1.203
_exptl_crystal_density_method 'not measured'
_exptl_crystal_description plate
_exptl_crystal_F_000 824
_exptl_crystal_size_max 0.42
_exptl_crystal_size_mid 0.40
_exptl_crystal_size_min 0.20
_refine_diff_density_max 0.335
_refine_diff_density_min -0.271
_refine_diff_density_rms 0.059
_refine_ls_extinction_coef 0.023(2)
_refine_ls_extinction_expression Fc^*^=kFc[1+0.001xFc^2^\l^3^/sin(2\q)]^-1/4^
_refine_ls_extinction_method SHELXL
_refine_ls_goodness_of_fit_ref 1.103
_refine_ls_hydrogen_treatment constr
_refine_ls_matrix_type full
_refine_ls_number_parameters 514
_refine_ls_number_reflns 7430
_refine_ls_number_restraints 0
_refine_ls_restrained_S_all 1.103
_refine_ls_R_factor_all 0.0881
_refine_ls_R_factor_gt 0.0678
_refine_ls_shift/su_max 0.000
_refine_ls_shift/su_mean 0.000
_refine_ls_structure_factor_coef Fsqd
_refine_ls_weighting_details 'calc w=1/[\s^2^(Fo^2^)+(0.0589P)^2^+3.4057P] where P=(Fo^2^+2Fc^2^)/3'
_refine_ls_weighting_scheme calc
_refine_ls_wR_factor_gt 0.1905
_refine_ls_wR_factor_ref 0.2027
_reflns_number_gt 5716
_reflns_number_total 7430
_reflns_threshold_expression I>2\s(I)
_cod_data_source_file ma070691ksi20070321_015825.cif
_cod_data_source_block k0712
_cod_depositor_comments
;
The following automatic conversions were performed:

'_symmetry_cell_setting' value 'Triclinic' changed to 'triclinic'
according to /home/saulius/struct/CIF-dictionaries/cif_core.dic
dictionary named 'cif_core.dic' version 2.4.1 from 2010-06-29.

Automatic conversion script
Id: cif_fix_values 1715 2011-07-08 13:25:40Z adriana 
;
_cod_database_code 1505137

loop_
_symmetry_equiv_pos_as_xyz
'x, y, z'
'-x, -y, -z'

loop_
_atom_site_label
_atom_site_type_symbol
_atom_site_fract_x
_atom_site_fract_y
_atom_site_fract_z
_atom_site_U_iso_or_equiv
_atom_site_adp_type
_atom_site_occupancy
_atom_site_symmetry_multiplicity
_atom_site_calc_flag
_atom_site_refinement_flags
O1A O 0.5900(3) 0.34561(14) 0.68457(9) 0.0321(5) Uani 1 1 d .
O2A O 0.7554(4) 0.37729(15) 0.82931(9) 0.0347(5) Uani 1 1 d .
O3A O 1.0940(4) 0.41443(18) 0.82128(11) 0.0472(6) Uani 1 1 d .
N1A N 0.3792(4) 0.35243(17) 0.65995(11) 0.0295(6) Uani 1 1 d .
C1A C 0.3822(5) 0.2799(2) 0.62198(14) 0.0336(7) Uani 1 1 d .
C2A C 0.1696(5) 0.2934(2) 0.59101(15) 0.0378(8) Uani 1 1 d .
H2AA H 0.1711 0.2492 0.5632 0.045 Uiso 1 1 calc R
H2AB H 0.0523 0.2812 0.6223 0.045 Uiso 1 1 calc R
C3A C 0.1236(6) 0.3873(2) 0.55518(15) 0.0401(8) Uani 1 1 d .
H3AA H 0.2334 0.3990 0.5216 0.048 Uiso 1 1 calc R
H3AB H -0.0178 0.3928 0.5377 0.048 Uiso 1 1 calc R
C4A C 0.1265(5) 0.4540(2) 0.59805(15) 0.0386(8) Uani 1 1 d .
H4AA H 0.0084 0.4444 0.6294 0.046 Uiso 1 1 calc R
H4AB H 0.1004 0.5153 0.5751 0.046 Uiso 1 1 calc R
C5A C 0.3383(5) 0.4470(2) 0.62940(14) 0.0333(7) Uani 1 1 d .
C6A C 0.5731(5) 0.2743(2) 0.57582(15) 0.0403(8) Uani 1 1 d .
H6AA H 0.7050 0.2783 0.5953 0.061 Uiso 1 1 calc R
H6AB H 0.5556 0.3237 0.5419 0.061 Uiso 1 1 calc R
H6AC H 0.5806 0.2171 0.5608 0.061 Uiso 1 1 calc R
C7A C 0.3853(6) 0.1905(2) 0.66504(16) 0.0400(8) Uani 1 1 d .
H7AA H 0.2771 0.1949 0.6983 0.060 Uiso 1 1 calc R
H7AB H 0.5266 0.1758 0.6815 0.060 Uiso 1 1 calc R
H7AC H 0.3542 0.1434 0.6429 0.060 Uiso 1 1 calc R
C8A C 0.5174(6) 0.4841(2) 0.58493(15) 0.0406(8) Uani 1 1 d .
H8AA H 0.5298 0.4535 0.5496 0.061 Uiso 1 1 calc R
H8AB H 0.6526 0.4739 0.6050 0.061 Uiso 1 1 calc R
H8AC H 0.4840 0.5484 0.5718 0.061 Uiso 1 1 calc R
C9A C 0.3042(6) 0.5061(2) 0.67896(15) 0.0382(8) Uani 1 1 d .
H9AA H 0.2008 0.4808 0.7105 0.057 Uiso 1 1 calc R
H9AB H 0.2497 0.5667 0.6612 0.057 Uiso 1 1 calc R
H9AC H 0.4402 0.5084 0.6969 0.057 Uiso 1 1 calc R
C10A C 0.5773(5) 0.3358(2) 0.75007(13) 0.0314(7) Uani 1 1 d .
H10A H 0.4364 0.3635 0.7644 0.038 Uiso 1 1 calc R
C11A C 0.6078(5) 0.2388(2) 0.77982(14) 0.0332(7) Uani 1 1 d .
C12A C 0.4445(6) 0.1986(2) 0.81635(15) 0.0369(8) Uani 1 1 d .
H12A H 0.3148 0.2330 0.8246 0.044 Uiso 1 1 calc R
C13A C 0.4709(6) 0.1079(2) 0.84085(16) 0.0425(8) Uani 1 1 d .
H13A H 0.3591 0.0805 0.8658 0.051 Uiso 1 1 calc R
C14A C 0.6580(6) 0.0582(2) 0.82895(16) 0.0424(8) Uani 1 1 d .
H14A H 0.6744 -0.0039 0.8450 0.051 Uiso 1 1 calc R
C15A C 0.8224(6) 0.0980(2) 0.79389(15) 0.0401(8) Uani 1 1 d .
H15A H 0.9531 0.0636 0.7867 0.048 Uiso 1 1 calc R
C16A C 0.7978(5) 0.1877(2) 0.76923(14) 0.0353(7) Uani 1 1 d .
H16A H 0.9113 0.2147 0.7449 0.042 Uiso 1 1 calc R
C17A C 0.7568(5) 0.3886(2) 0.76394(13) 0.0339(7) Uani 1 1 d .
H17A H 0.8960 0.3650 0.7469 0.041 Uiso 1 1 calc R
H17B H 0.7307 0.4527 0.7464 0.041 Uiso 1 1 calc R
C18A C 0.9373(5) 0.3926(2) 0.85202(15) 0.0334(7) Uani 1 1 d .
C19A C 0.9216(5) 0.3806(2) 0.91953(14) 0.0333(7) Uani 1 1 d .
C20A C 1.1004(6) 0.3964(2) 0.94817(16) 0.0441(9) Uani 1 1 d .
H20A H 1.2253 0.4141 0.9246 0.053 Uiso 1 1 calc R
C21A C 1.0963(7) 0.3865(3) 1.01036(17) 0.0545(10) Uani 1 1 d .
H21A H 1.2191 0.3963 1.0296 0.065 Uiso 1 1 calc R
C22A C 0.9144(7) 0.3623(3) 1.04478(17) 0.0542(10) Uani 1 1 d .
H22A H 0.9113 0.3563 1.0877 0.065 Uiso 1 1 calc R
C23A C 0.7366(7) 0.3467(3) 1.01688(17) 0.0527(10) Uani 1 1 d .
H23A H 0.6121 0.3294 1.0407 0.063 Uiso 1 1 calc R
C24A C 0.7391(6) 0.3562(2) 0.95378(16) 0.0436(8) Uani 1 1 d .
H24A H 0.6164 0.3460 0.9346 0.052 Uiso 1 1 calc R
O1B O 0.4478(3) 0.15173(14) 0.31813(9) 0.0309(5) Uani 1 1 d .
O2B O 0.6686(3) 0.09674(15) 0.17400(9) 0.0351(5) Uani 1 1 d .
O3B O 1.0079(4) 0.13048(17) 0.17639(11) 0.0432(6) Uani 1 1 d .
N1B N 0.2306(4) 0.16059(17) 0.34573(11) 0.0297(6) Uani 1 1 d .
C1B C 0.2199(5) 0.2369(2) 0.38091(14) 0.0333(7) Uani 1 1 d .
C2B C 0.0008(5) 0.2398(2) 0.41579(15) 0.0378(8) Uani 1 1 d .
H2BA H -0.0064 0.2865 0.4418 0.045 Uiso 1 1 calc R
H2BB H -0.1114 0.2572 0.3863 0.045 Uiso 1 1 calc R
C3B C -0.0460(6) 0.1517(2) 0.45505(16) 0.0411(8) Uani 1 1 d .
H3BA H -0.1913 0.1570 0.4749 0.049 Uiso 1 1 calc R
H3BB H 0.0579 0.1355 0.4870 0.049 Uiso 1 1 calc R
C4B C -0.0295(5) 0.0802(2) 0.41476(16) 0.0396(8) Uani 1 1 d .
H4BA H -0.1418 0.0951 0.3851 0.048 Uiso 1 1 calc R
H4BB H -0.0569 0.0220 0.4401 0.048 Uiso 1 1 calc R
C5B C 0.1879(5) 0.0703(2) 0.38038(14) 0.0324(7) Uani 1 1 d .
C6B C 0.4009(6) 0.2335(2) 0.42314(16) 0.0415(8) Uani 1 1 d .
H6BA H 0.5376 0.2186 0.4018 0.062 Uiso 1 1 calc R
H6BB H 0.3788 0.1878 0.4589 0.062 Uiso 1 1 calc R
H6BC H 0.4024 0.2920 0.4358 0.062 Uiso 1 1 calc R
C7B C 0.2249(6) 0.3235(2) 0.33503(16) 0.0399(8) Uani 1 1 d .
H7BA H 0.1215 0.3238 0.3045 0.060 Uiso 1 1 calc R
H7BB H 0.3684 0.3273 0.3152 0.060 Uiso 1 1 calc R
H7BC H 0.1881 0.3749 0.3560 0.060 Uiso 1 1 calc R
C8B C 0.3603(6) 0.0251(2) 0.42390(15) 0.0404(8) Uani 1 1 d .
H8BA H 0.3521 0.0549 0.4595 0.061 Uiso 1 1 calc R
H8BB H 0.5019 0.0297 0.4030 0.061 Uiso 1 1 calc R
H8BC H 0.3362 -0.0382 0.4368 0.061 Uiso 1 1 calc R
C9B C 0.1710(6) 0.0090(2) 0.33362(15) 0.0397(8) Uani 1 1 d .
H9BA H 0.0746 0.0390 0.3026 0.060 Uiso 1 1 calc R
H9BB H 0.1149 -0.0469 0.3539 0.060 Uiso 1 1 calc R
H9BC H 0.3128 -0.0041 0.3145 0.060 Uiso 1 1 calc R
C10B C 0.4512(5) 0.1593(2) 0.25277(13) 0.0313(7) Uani 1 1 d .
H10B H 0.3145 0.1411 0.2406 0.038 Uiso 1 1 calc R
C11B C 0.4874(5) 0.2529(2) 0.22097(14) 0.0316(7) Uani 1 1 d .
C12B C 0.3345(6) 0.3022(2) 0.18488(14) 0.0372(8) Uani 1 1 d .
H12B H 0.2104 0.2756 0.1778 0.045 Uiso 1 1 calc R
C13B C 0.3612(6) 0.3904(2) 0.15889(15) 0.0444(9) Uani 1 1 d .
H13B H 0.2548 0.4242 0.1346 0.053 Uiso 1 1 calc R
C14B C 0.5432(6) 0.4288(2) 0.16848(16) 0.0465(9) Uani 1 1 d .
H14B H 0.5605 0.4894 0.1512 0.056 Uiso 1 1 calc R
C15B C 0.7001(6) 0.3792(2) 0.20318(16) 0.0425(8) Uani 1 1 d .
H15B H 0.8265 0.4052 0.2090 0.051 Uiso 1 1 calc R
C16B C 0.6720(5) 0.2919(2) 0.22922(15) 0.0365(7) Uani 1 1 d .
H16B H 0.7796 0.2579 0.2530 0.044 Uiso 1 1 calc R
C17B C 0.6358(5) 0.0917(2) 0.23909(14) 0.0352(7) Uani 1 1 d .
H17C H 0.7673 0.1051 0.2561 0.042 Uiso 1 1 calc R
H17D H 0.6026 0.0306 0.2580 0.042 Uiso 1 1 calc R
C18B C 0.8621(5) 0.1169(2) 0.14829(15) 0.0330(7) Uani 1 1 d .
C19B C 0.8763(5) 0.1181(2) 0.08147(14) 0.0349(7) Uani 1 1 d .
C20B C 1.0649(6) 0.1420(2) 0.04945(16) 0.0416(8) Uani 1 1 d .
H20B H 1.1797 0.1563 0.0702 0.050 Uiso 1 1 calc R
C21B C 1.0853(7) 0.1448(3) -0.01283(17) 0.0518(10) Uani 1 1 d .
H21B H 1.2137 0.1614 -0.0348 0.062 Uiso 1 1 calc R
C22B C 0.9191(7) 0.1234(3) -0.04279(17) 0.0555(10) Uani 1 1 d .
H22B H 0.9340 0.1250 -0.0854 0.067 Uiso 1 1 calc R
C23B C 0.7312(7) 0.0998(3) -0.01129(17) 0.0510(10) Uani 1 1 d .
H23B H 0.6177 0.0853 -0.0324 0.061 Uiso 1 1 calc R
C24B C 0.7070(6) 0.0971(2) 0.05106(15) 0.0409(8) Uani 1 1 d .
H24B H 0.5773 0.0813 0.0727 0.049 Uiso 1 1 calc R

loop_
_atom_site_aniso_label
_atom_site_aniso_U_11
_atom_site_aniso_U_22
_atom_site_aniso_U_33
_atom_site_aniso_U_23
_atom_site_aniso_U_13
_atom_site_aniso_U_12
O1A 0.0307(11) 0.0375(12) 0.0292(11) -0.0058(9) -0.0057(9) -0.0045(9)
O2A 0.0388(13) 0.0408(13) 0.0268(11) -0.0057(9) -0.0060(9) -0.0104(10)
O3A 0.0445(15) 0.0667(17) 0.0335(13) -0.0082(12) -0.0024(11) -0.0197(13)
N1A 0.0287(13) 0.0314(14) 0.0292(13) -0.0058(11) -0.0065(11) -0.0016(11)
C1A 0.0357(18) 0.0353(17) 0.0319(16) -0.0095(14) -0.0060(13) -0.0030(14)
C2A 0.0344(18) 0.0442(19) 0.0366(18) -0.0074(15) -0.0075(14) -0.0073(15)
C3A 0.0353(18) 0.049(2) 0.0368(18) -0.0064(16) -0.0073(14) -0.0046(15)
C4A 0.0364(18) 0.0404(19) 0.0388(18) -0.0039(15) -0.0092(14) -0.0017(14)
C5A 0.0369(18) 0.0307(17) 0.0317(17) -0.0027(13) -0.0059(14) -0.0017(13)
C6A 0.0358(18) 0.050(2) 0.0391(18) -0.0211(16) -0.0042(15) 0.0008(15)
C7A 0.046(2) 0.0338(18) 0.0433(19) -0.0108(15) -0.0118(16) -0.0037(15)
C8A 0.046(2) 0.0425(19) 0.0336(18) -0.0009(15) -0.0031(15) -0.0124(16)
C9A 0.046(2) 0.0325(17) 0.0364(18) -0.0049(14) -0.0076(15) 0.0001(15)
C10A 0.0360(17) 0.0323(17) 0.0259(15) -0.0038(13) -0.0043(13) -0.0027(13)
C11A 0.0398(18) 0.0324(17) 0.0290(16) -0.0059(13) -0.0065(14) -0.0057(14)
C12A 0.0396(19) 0.0360(18) 0.0358(18) -0.0067(14) -0.0010(14) -0.0058(14)
C13A 0.051(2) 0.0391(19) 0.0373(18) -0.0028(15) 0.0013(16) -0.0122(16)
C14A 0.058(2) 0.0316(18) 0.0384(19) -0.0021(15) -0.0098(17) -0.0076(16)
C15A 0.045(2) 0.0372(19) 0.0385(19) -0.0075(15) -0.0083(15) 0.0021(15)
C16A 0.0375(18) 0.0383(18) 0.0305(16) -0.0053(14) -0.0040(14) -0.0040(14)
C17A 0.0431(19) 0.0354(17) 0.0242(15) -0.0024(13) -0.0064(13) -0.0092(14)
C18A 0.0341(18) 0.0304(17) 0.0370(18) -0.0075(14) -0.0047(15) -0.0034(13)
C19A 0.0384(18) 0.0304(16) 0.0304(16) -0.0042(13) -0.0042(14) 0.0008(13)
C20A 0.048(2) 0.050(2) 0.0353(19) -0.0066(16) -0.0092(16) -0.0092(17)
C21A 0.063(3) 0.064(3) 0.039(2) -0.0130(18) -0.0141(19) -0.004(2)
C22A 0.073(3) 0.058(2) 0.0302(19) -0.0096(17) -0.0100(19) 0.010(2)
C23A 0.055(2) 0.058(2) 0.039(2) -0.0019(18) 0.0060(18) 0.0044(19)
C24A 0.045(2) 0.047(2) 0.0371(19) -0.0018(16) -0.0034(16) -0.0009(16)
O1B 0.0304(11) 0.0342(12) 0.0283(11) -0.0057(9) -0.0020(9) -0.0029(9)
O2B 0.0391(13) 0.0377(12) 0.0302(12) -0.0097(9) 0.0006(10) -0.0073(10)
O3B 0.0385(13) 0.0533(15) 0.0407(13) -0.0124(11) -0.0044(11) -0.0080(11)
N1B 0.0284(13) 0.0296(14) 0.0312(14) -0.0054(11) -0.0005(11) -0.0036(10)
C1B 0.0354(17) 0.0331(17) 0.0335(17) -0.0099(13) -0.0006(14) -0.0063(13)
C2B 0.0406(19) 0.0355(18) 0.0374(18) -0.0082(14) -0.0009(15) -0.0018(14)
C3B 0.0370(19) 0.043(2) 0.0402(19) -0.0030(15) 0.0025(15) -0.0012(15)
C4B 0.0376(19) 0.0381(19) 0.0413(19) 0.0008(15) -0.0016(15) -0.0074(15)
C5B 0.0350(17) 0.0285(16) 0.0331(17) -0.0016(13) -0.0027(13) -0.0055(13)
C6B 0.043(2) 0.047(2) 0.0379(19) -0.0136(16) -0.0074(15) -0.0068(16)
C7B 0.045(2) 0.0327(18) 0.0429(19) -0.0089(15) 0.0026(16) -0.0056(15)
C8B 0.0411(19) 0.0412(19) 0.0366(18) -0.0003(15) -0.0034(15) -0.0022(15)
C9B 0.047(2) 0.0318(18) 0.0413(19) -0.0032(15) -0.0050(16) -0.0101(15)
C10B 0.0353(17) 0.0327(17) 0.0267(16) -0.0043(13) -0.0046(13) -0.0060(13)
C11B 0.0376(17) 0.0303(16) 0.0273(16) -0.0059(13) -0.0001(13) -0.0042(13)
C12B 0.046(2) 0.0346(18) 0.0326(17) -0.0076(14) -0.0056(15) -0.0030(15)
C13B 0.060(2) 0.0384(19) 0.0332(18) -0.0047(15) -0.0043(16) 0.0043(17)
C14B 0.066(3) 0.0318(18) 0.040(2) -0.0048(15) 0.0117(18) -0.0095(17)
C15B 0.050(2) 0.041(2) 0.0404(19) -0.0153(16) 0.0094(16) -0.0133(16)
C16B 0.0393(18) 0.0383(18) 0.0329(17) -0.0090(14) 0.0004(14) -0.0054(14)
C17B 0.0440(19) 0.0333(17) 0.0276(16) -0.0043(13) 0.0005(14) -0.0025(14)
C18B 0.0353(18) 0.0252(16) 0.0379(18) -0.0049(13) -0.0001(15) -0.0012(13)
C19B 0.0409(19) 0.0306(17) 0.0324(17) -0.0046(13) -0.0016(14) -0.0001(14)
C20B 0.042(2) 0.0406(19) 0.0416(19) -0.0059(15) 0.0009(15) -0.0021(15)
C21B 0.054(2) 0.053(2) 0.045(2) -0.0044(18) 0.0095(18) -0.0015(18)
C22B 0.075(3) 0.055(2) 0.034(2) -0.0089(18) 0.0027(19) -0.001(2)
C23B 0.063(3) 0.053(2) 0.039(2) -0.0084(17) -0.0088(18) -0.0094(19)
C24B 0.047(2) 0.0397(19) 0.0360(18) -0.0033(15) -0.0046(15) -0.0073(16)

loop_
_atom_type_symbol
_atom_type_description
_atom_type_scat_dispersion_real
_atom_type_scat_dispersion_imag
_atom_type_scat_source
C C 0.0033 0.0016 'International Tables Vol C Tables 4.2.6.8 and 6.1.1.4'
H H 0.0000 0.0000 'International Tables Vol C Tables 4.2.6.8 and 6.1.1.4'
O O 0.0106 0.0060 'International Tables Vol C Tables 4.2.6.8 and 6.1.1.4'
N N 0.0061 0.0033 'International Tables Vol C Tables 4.2.6.8 and 6.1.1.4'

loop_
_geom_angle_atom_site_label_1
_geom_angle_atom_site_label_2
_geom_angle_atom_site_label_3
_geom_angle
C10A O1A N1A 112.2(2)
C18A O2A C17A 115.7(2)
O1A N1A C5A 106.2(2)
O1A N1A C1A 107.1(2)
C5A N1A C1A 117.8(2)
N1A C1A C7A 107.5(2)
N1A C1A C6A 115.6(3)
C7A C1A C6A 107.7(3)
N1A C1A C2A 106.9(3)
C7A C1A C2A 107.3(3)
C6A C1A C2A 111.4(3)
C3A C2A C1A 113.7(3)
C4A C3A C2A 108.1(3)
C3A C4A C5A 113.4(3)
N1A C5A C8A 115.9(3)
N1A C5A C9A 107.6(2)
C8A C5A C9A 107.2(3)
N1A C5A C4A 107.3(3)
C8A C5A C4A 111.2(3)
C9A C5A C4A 107.4(3)
O1A C10A C11A 112.1(2)
O1A C10A C17A 104.1(2)
C11A C10A C17A 111.2(3)
C16A C11A C12A 119.1(3)
C16A C11A C10A 120.2(3)
C12A C11A C10A 120.7(3)
C11A C12A C13A 120.0(3)
C14A C13A C12A 120.0(3)
C13A C14A C15A 120.3(3)
C14A C15A C16A 120.2(3)
C15A C16A C11A 120.4(3)
O2A C17A C10A 105.8(2)
O3A C18A O2A 123.8(3)
O3A C18A C19A 123.9(3)
O2A C18A C19A 112.3(3)
C24A C19A C20A 119.9(3)
C24A C19A C18A 122.8(3)
C20A C19A C18A 117.3(3)
C21A C20A C19A 120.2(4)
C20A C21A C22A 120.1(4)
C21A C22A C23A 120.0(3)
C22A C23A C24A 120.4(4)
C19A C24A C23A 119.3(4)
C10B O1B N1B 112.4(2)
C18B O2B C17B 117.7(2)
O1B N1B C5B 106.7(2)
O1B N1B C1B 106.8(2)
C5B N1B C1B 117.4(2)
N1B C1B C6B 115.4(3)
N1B C1B C7B 107.5(3)
C6B C1B C7B 108.0(3)
N1B C1B C2B 107.1(2)
C6B C1B C2B 111.4(3)
C7B C1B C2B 107.2(3)
C3B C2B C1B 113.8(3)
C2B C3B C4B 108.2(3)
C3B C4B C5B 113.4(3)
N1B C5B C4B 107.5(2)
N1B C5B C9B 107.0(2)
C4B C5B C9B 108.1(3)
N1B C5B C8B 115.8(3)
C4B C5B C8B 110.6(3)
C9B C5B C8B 107.5(3)
O1B C10B C11B 112.1(2)
O1B C10B C17B 102.8(2)
C11B C10B C17B 111.8(3)
C12B C11B C16B 119.1(3)
C12B C11B C10B 120.3(3)
C16B C11B C10B 120.5(3)
C11B C12B C13B 120.4(3)
C14B C13B C12B 119.9(3)
C13B C14B C15B 120.2(3)
C16B C15B C14B 119.7(3)
C15B C16B C11B 120.7(3)
O2B C17B C10B 109.0(2)
O3B C18B O2B 123.7(3)
O3B C18B C19B 123.9(3)
O2B C18B C19B 112.3(3)
C20B C19B C24B 120.2(3)
C20B C19B C18B 117.7(3)
C24B C19B C18B 122.1(3)
C21B C20B C19B 119.8(3)
C22B C21B C20B 120.0(4)
C21B C22B C23B 120.4(4)
C22B C23B C24B 120.5(4)
C23B C24B C19B 119.0(3)

loop_
_geom_bond_atom_site_label_1
_geom_bond_atom_site_label_2
_geom_bond_distance
O1A C10A 1.448(4)
O1A N1A 1.464(3)
O2A C18A 1.345(4)
O2A C17A 1.446(4)
O3A C18A 1.203(4)
N1A C5A 1.492(4)
N1A C1A 1.503(4)
C1A C7A 1.528(5)
C1A C6A 1.534(5)
C1A C2A 1.535(4)
C2A C3A 1.528(5)
C3A C4A 1.515(5)
C4A C5A 1.541(4)
C5A C8A 1.534(5)
C5A C9A 1.535(4)
C10A C11A 1.514(4)
C10A C17A 1.529(4)
C11A C16A 1.390(5)
C11A C12A 1.390(5)
C12A C13A 1.395(5)
C13A C14A 1.371(5)
C14A C15A 1.378(5)
C15A C16A 1.382(5)
C18A C19A 1.491(4)
C19A C24A 1.381(5)
C19A C20A 1.398(5)
C20A C21A 1.376(5)
C21A C22A 1.379(6)
C22A C23A 1.382(6)
C23A C24A 1.397(5)
O1B C10B 1.450(3)
O1B N1B 1.464(3)
O2B C18B 1.351(4)
O2B C17B 1.449(4)
O3B C18B 1.205(4)
N1B C5B 1.497(4)
N1B C1B 1.505(4)
C1B C6B 1.528(5)
C1B C7B 1.529(5)
C1B C2B 1.537(5)
C2B C3B 1.515(5)
C3B C4B 1.521(5)
C4B C5B 1.529(5)
C5B C9B 1.533(4)
C5B C8B 1.546(4)
C10B C11B 1.511(4)
C10B C17B 1.525(4)
C11B C12B 1.383(5)
C11B C16B 1.395(5)
C12B C13B 1.391(5)
C13B C14B 1.384(5)
C14B C15B 1.386(5)
C15B C16B 1.380(5)
C18B C19B 1.492(4)
C19B C20B 1.390(5)
C19B C24B 1.398(5)
C20B C21B 1.387(5)
C21B C22B 1.378(6)
C22B C23B 1.380(6)
C23B C24B 1.390(5)

loop_
_cod_related_entry_id
_cod_related_entry_code
_cod_related_entry_database
1 9135110 ChemSpider
